data_2021149
loop_
_publ_author_name
'Manin, Alex N.'
'Voronin, Alexander P.'
'Drozd, Ksenia V.'
'Churakov, Andrei V.'
'Perlovich, German L.'

_publ_section_title
;
 Pharmaceutical salts of emoxypine with dicarboxylic acids
;
_journal_coeditor_code YF3142
_journal_issue 7
_journal_name_full 'Acta Crystallographica Section C'
_journal_page_first
;
;
_journal_paper_doi 10.1107/S2053229618007386
_journal_volume 74
_journal_year 2018
_chemical_formula_iupac 'C8 H12 N O +, C6 H9 O4 -'
_chemical_formula_moiety 'C8 H12 N O +, C6 H9 O4 -'
_chemical_formula_sum 'C14 H21 N O5'
_chemical_formula_weight 283.32
_chemical_name_common
;
Emoxypinium adipate
;
_chemical_name_systematic
;
2-Ethyl-3-hydroxy-6-methylpyridin-1-ium 6-carboxyhexanoate
;
_space_group_IT_number 2
_symmetry_cell_setting triclinic
_symmetry_space_group_name_Hall '-P 1'
_symmetry_space_group_name_H-M 'P -1'
_atom_sites_solution_hydrogens difmap
_atom_sites_solution_primary direct
_atom_sites_solution_secondary difmap
_audit_creation_method SHELXL-97
_cell_angle_alpha 77.301(3)
_cell_angle_beta 76.142(3)
_cell_angle_gamma 85.677(3)
_cell_formula_units_Z 2
_cell_length_a 8.7831(17)
_cell_length_b 8.9442(17)
_cell_length_c 9.6114(18)
_cell_measurement_reflns_used 2982
_cell_measurement_temperature 150(2)
_cell_measurement_theta_max 30.324
_cell_measurement_theta_min 2.389
_cell_volume 714.9(2)
_computing_cell_refinement
;
SAINT (Bruker, 2008)
;
_computing_data_collection
;
<i>APEX2</i> (Bruker, 2008)
;
_computing_data_reduction
;
SAINT (Bruker, 2008)
;
_computing_molecular_graphics
;
SHELXTL (Sheldrick, 2008)
;
_computing_publication_material
;
SHELXTL (Sheldrick, 2008)
;
_computing_structure_refinement
;
SHELXTL (Sheldrick, 2008)
;
_computing_structure_solution
;
SHELXTL (Sheldrick, 2008)
;
_diffrn_ambient_temperature 150(2)
_diffrn_measured_fraction_theta_full 0.997
_diffrn_measured_fraction_theta_max 0.997
_diffrn_measurement_device_type 'Bruker SMART APEXII'
_diffrn_measurement_method \w
_diffrn_radiation_monochromator graphite
_diffrn_radiation_source 'fine-focus sealed tube'
_diffrn_radiation_type MoK\a
_diffrn_radiation_wavelength 0.71073
_diffrn_reflns_av_R_equivalents 0.0208
_diffrn_reflns_av_sigmaI/netI 0.0267
_diffrn_reflns_limit_h_max 11
_diffrn_reflns_limit_h_min -11
_diffrn_reflns_limit_k_max 11
_diffrn_reflns_limit_k_min -11
_diffrn_reflns_limit_l_max 12
_diffrn_reflns_limit_l_min -12
_diffrn_reflns_number 6841
_diffrn_reflns_theta_full 27.00
_diffrn_reflns_theta_max 27.00
_diffrn_reflns_theta_min 2.23
_diffrn_standards_decay_% 0
_exptl_absorpt_coefficient_mu 0.100
_exptl_absorpt_correction_T_max 0.9707
_exptl_absorpt_correction_T_min 0.9565
_exptl_absorpt_correction_type multi-scan
_exptl_absorpt_process_details
;
(SADABS; Bruker, 2008)
;
_exptl_crystal_colour colourless
_exptl_crystal_density_diffrn 1.316
_exptl_crystal_density_method 'not measured'
_exptl_crystal_description prism
_exptl_crystal_F_000 304
_exptl_crystal_size_max 0.45
_exptl_crystal_size_mid 0.40
_exptl_crystal_size_min 0.30
_refine_diff_density_max 0.263
_refine_diff_density_min -0.225
_refine_ls_extinction_method none
_refine_ls_goodness_of_fit_ref 1.054
_refine_ls_hydrogen_treatment refall
_refine_ls_matrix_type full
_refine_ls_number_parameters 265
_refine_ls_number_reflns 3122
_refine_ls_number_restraints 0
_refine_ls_restrained_S_all 1.054
_refine_ls_R_factor_all 0.0500
_refine_ls_R_factor_gt 0.0406
_refine_ls_shift/su_max 0.000
_refine_ls_shift/su_mean 0.000
_refine_ls_structure_factor_coef Fsqd
_refine_ls_weighting_details 'calc w=1/[\s^2^(Fo^2^)+(0.0678P)^2^+0.0968P] where P=(Fo^2^+2Fc^2^)/3'
_refine_ls_weighting_scheme calc
_refine_ls_wR_factor_gt 0.1069
_refine_ls_wR_factor_ref 0.1140
_reflns_number_gt 2569
_reflns_number_total 3122
_reflns_threshold_expression I>2\s(I)
_cod_data_source_file yf3142sup1.cif
_cod_data_source_block III
_cod_database_code 2021149

loop_
_symmetry_equiv_pos_as_xyz
'x, y, z'
'-x, -y, -z'

loop_
_atom_site_type_symbol
_atom_site_label
_atom_site_fract_x
_atom_site_fract_y
_atom_site_fract_z
_atom_site_U_iso_or_equiv
_atom_site_adp_type
_atom_site_calc_flag
_atom_site_occupancy
_atom_site_symmetry_multiplicity
O O1 -0.20593(11) 0.62338(11) 0.11713(10) 0.0292(2) Uani d 1 1
H H2 -0.228(2) 0.700(2) 0.047(2) 0.064(6) Uiso d 1 1
N N1 0.13170(12) 0.45634(12) 0.23947(11) 0.0211(2) Uani d 1 1
H H1 0.153(2) 0.375(2) 0.306(2) 0.041(5) Uiso d 1 1
C C1 -0.01767(14) 0.47705(14) 0.22500(13) 0.0208(3) Uani d 1 1
C C2 -0.05585(15) 0.60828(14) 0.12762(13) 0.0221(3) Uani d 1 1
C C3 0.06186(16) 0.71071(15) 0.05091(14) 0.0245(3) Uani d 1 1
C C4 0.21377(16) 0.68091(15) 0.06912(14) 0.0249(3) Uani d 1 1
C C5 0.25044(14) 0.55150(14) 0.16525(13) 0.0227(3) Uani d 1 1
C C6 0.41058(16) 0.50777(18) 0.19083(16) 0.0296(3) Uani d 1 1
C C7 -0.13652(15) 0.36075(14) 0.31264(14) 0.0243(3) Uani d 1 1
C C8 -0.24304(19) 0.41427(18) 0.44312(17) 0.0348(3) Uani d 1 1
H H3 0.0377(18) 0.8016(19) -0.0186(18) 0.034(4) Uiso d 1 1
H H4 0.2981(18) 0.7486(18) 0.0168(17) 0.027(4) Uiso d 1 1
H H61 0.410(3) 0.493(2) 0.285(3) 0.067(6) Uiso d 1 1
H H62 0.447(2) 0.420(2) 0.154(2) 0.047(5) Uiso d 1 1
H H63 0.487(2) 0.585(2) 0.143(2) 0.049(5) Uiso d 1 1
H H71 -0.0840(18) 0.2653(18) 0.3421(17) 0.031(4) Uiso d 1 1
H H72 -0.1990(19) 0.3413(18) 0.2460(19) 0.036(4) Uiso d 1 1
H H81 -0.180(2) 0.430(2) 0.510(2) 0.053(5) Uiso d 1 1
H H82 -0.296(2) 0.512(2) 0.413(2) 0.052(5) Uiso d 1 1
H H83 -0.321(2) 0.339(2) 0.4962(19) 0.040(4) Uiso d 1 1
O O11 -0.00039(12) 0.15146(13) 0.59754(12) 0.0434(3) Uani d 1 1
H H11 -0.051(3) 0.068(3) 0.692(3) 0.088(8) Uiso d 1 1
O O12 0.22294(11) 0.23943(11) 0.45206(10) 0.0300(2) Uani d 1 1
O O13 0.89348(11) -0.04695(12) 0.81496(12) 0.0393(3) Uani d 1 1
O O14 0.68104(11) -0.17891(11) 0.93355(10) 0.0315(2) Uani d 1 1
C C11 0.15037(15) 0.15899(14) 0.56614(14) 0.0248(3) Uani d 1 1
C C12 0.23604(15) 0.06199(16) 0.67565(16) 0.0278(3) Uani d 1 1
C C13 0.40362(14) 0.10703(14) 0.65759(14) 0.0223(3) Uani d 1 1
C C14 0.48701(14) -0.00703(14) 0.76002(14) 0.0232(3) Uani d 1 1
C C15 0.65418(15) 0.03752(15) 0.74244(15) 0.0244(3) Uani d 1 1
C C16 0.74819(14) -0.07165(14) 0.83756(14) 0.0237(3) Uani d 1 1
H H121 0.239(2) -0.044(2) 0.658(2) 0.047(5) Uiso d 1 1
H H122 0.175(2) 0.0607(19) 0.770(2) 0.039(4) Uiso d 1 1
H H131 0.4583(18) 0.1133(17) 0.5562(18) 0.028(4) Uiso d 1 1
H H132 0.4040(18) 0.2086(18) 0.6765(17) 0.031(4) Uiso d 1 1
H H141 0.4301(19) -0.0117(18) 0.8594(19) 0.034(4) Uiso d 1 1
H H142 0.4890(16) -0.1073(17) 0.7352(16) 0.023(4) Uiso d 1 1
H H151 0.7129(18) 0.0471(18) 0.6417(19) 0.032(4) Uiso d 1 1
H H152 0.6544(19) 0.138(2) 0.7678(19) 0.039(4) Uiso d 1 1

loop_
_atom_site_aniso_label
_atom_site_aniso_U_11
_atom_site_aniso_U_22
_atom_site_aniso_U_33
_atom_site_aniso_U_12
_atom_site_aniso_U_13
_atom_site_aniso_U_23
O1 0.0238(5) 0.0301(5) 0.0287(5) 0.0001(4) -0.0120(4) 0.0106(4)
N1 0.0235(6) 0.0200(5) 0.0181(5) -0.0001(4) -0.0079(4) 0.0032(4)
C1 0.0231(6) 0.0208(6) 0.0174(6) 0.0003(5) -0.0070(5) 0.0003(5)
C2 0.0239(6) 0.0228(6) 0.0184(6) 0.0021(5) -0.0078(5) 0.0005(5)
C3 0.0303(7) 0.0217(6) 0.0186(6) -0.0003(5) -0.0075(5) 0.0040(5)
C4 0.0272(7) 0.0245(6) 0.0201(6) -0.0049(5) -0.0050(5) 0.0023(5)
C5 0.0235(6) 0.0250(6) 0.0185(6) -0.0015(5) -0.0055(5) -0.0011(5)
C6 0.0230(7) 0.0375(8) 0.0244(7) -0.0015(6) -0.0056(5) 0.0022(6)
C7 0.0253(6) 0.0210(6) 0.0248(6) -0.0021(5) -0.0100(5) 0.0040(5)
C8 0.0350(8) 0.0315(8) 0.0292(7) -0.0033(6) -0.0004(6) 0.0050(6)
O11 0.0224(5) 0.0530(7) 0.0418(6) -0.0050(5) -0.0145(4) 0.0269(5)
O12 0.0259(5) 0.0304(5) 0.0279(5) -0.0019(4) -0.0110(4) 0.0119(4)
O13 0.0226(5) 0.0459(6) 0.0404(6) -0.0045(4) -0.0153(4) 0.0205(5)
O14 0.0254(5) 0.0316(5) 0.0313(5) -0.0018(4) -0.0124(4) 0.0134(4)
C11 0.0220(6) 0.0229(6) 0.0273(7) -0.0020(5) -0.0113(5) 0.0064(5)
C12 0.0216(7) 0.0282(7) 0.0285(7) -0.0028(5) -0.0111(6) 0.0118(6)
C13 0.0204(6) 0.0203(6) 0.0238(7) -0.0004(5) -0.0088(5) 0.0049(5)
C14 0.0197(6) 0.0229(6) 0.0234(7) -0.0004(5) -0.0079(5) 0.0059(5)
C15 0.0214(6) 0.0229(6) 0.0260(7) -0.0007(5) -0.0103(5) 0.0059(5)
C16 0.0219(6) 0.0241(6) 0.0228(6) 0.0005(5) -0.0087(5) 0.0033(5)

loop_
_atom_type_symbol
_atom_type_description
_atom_type_scat_dispersion_real
_atom_type_scat_dispersion_imag
_atom_type_scat_source
C C 0.0033 0.0016 'International Tables Vol C Tables 4.2.6.8 and 6.1.1.4'
H H 0.0000 0.0000 'International Tables Vol C Tables 4.2.6.8 and 6.1.1.4'
N N 0.0061 0.0033 'International Tables Vol C Tables 4.2.6.8 and 6.1.1.4'
O O 0.0106 0.0060 'International Tables Vol C Tables 4.2.6.8 and 6.1.1.4'

loop_
_geom_angle_atom_site_label_1
_geom_angle_atom_site_label_2
_geom_angle_atom_site_label_3
_geom_angle
C2 O1 H2 115.9(13)
C1 N1 C5 125.04(11)
C1 N1 H1 117.5(11)
C5 N1 H1 117.4(11)
N1 C1 C2 118.33(11)
N1 C1 C7 119.23(10)
C2 C1 C7 122.44(11)
O1 C2 C3 125.40(11)
O1 C2 C1 115.97(11)
C3 C2 C1 118.63(11)
C4 C3 C2 120.02(11)
C4 C3 H3 120.3(9)
C2 C3 H3 119.6(9)
C5 C4 C3 121.00(12)
C5 C4 H4 116.9(9)
C3 C4 H4 122.1(9)
N1 C5 C4 116.95(11)
N1 C5 C6 117.92(11)
C4 C5 C6 125.12(12)
C5 C6 H61 110.7(14)
C5 C6 H62 109.7(11)
H61 C6 H62 111.1(18)
C5 C6 H63 113.4(11)
H61 C6 H63 105.5(17)
H62 C6 H63 106.3(15)
C1 C7 C8 112.50(11)
C1 C7 H71 109.4(9)
C8 C7 H71 111.7(9)
C1 C7 H72 107.1(10)
C8 C7 H72 110.2(9)
H71 C7 H72 105.6(13)
C7 C8 H81 109.1(11)
C7 C8 H82 111.7(11)
H81 C8 H82 107.5(15)
C7 C8 H83 110.9(10)
H81 C8 H83 108.5(15)
H82 C8 H83 109.0(15)
C11 O11 H11 115.9(13)
O12 C11 O11 122.00(11)
O12 C11 C12 120.95(11)
O11 C11 C12 117.04(11)
C13 C12 C11 114.88(11)
C13 C12 H121 107.7(10)
C11 C12 H121 105.2(11)
C13 C12 H122 112.8(10)
C11 C12 H122 108.3(11)
H121 C12 H122 107.4(15)
C12 C13 C14 111.48(10)
C12 C13 H131 108.6(9)
C14 C13 H131 110.8(9)
C12 C13 H132 109.4(9)
C14 C13 H132 110.1(9)
H131 C13 H132 106.4(13)
C15 C14 C13 111.65(10)
C15 C14 H141 109.8(10)
C13 C14 H141 109.1(10)
C15 C14 H142 108.3(8)
C13 C14 H142 108.1(9)
H141 C14 H142 109.9(13)
C14 C15 C16 115.48(10)
C14 C15 H151 111.2(9)
C16 C15 H151 106.9(9)
C14 C15 H152 109.4(10)
C16 C15 H152 106.4(10)
H151 C15 H152 107.1(14)
O14 C16 O13 123.05(11)
O14 C16 C15 119.66(11)
O13 C16 C15 117.29(11)

loop_
_geom_bond_atom_site_label_1
_geom_bond_atom_site_label_2
_geom_bond_distance
O1 C2 1.3405(15)
O1 H2 0.90(2)
N1 C1 1.3470(16)
N1 C5 1.3533(16)
N1 H1 0.90(2)
C1 C2 1.4050(16)
C1 C7 1.4962(17)
C2 C3 1.3901(18)
C3 C4 1.3856(19)
C3 H3 0.977(17)
C4 C5 1.3832(17)
C4 H4 0.961(16)
C5 C6 1.4940(18)
C6 H61 0.89(2)
C6 H62 0.931(19)
C6 H63 0.96(2)
C7 C8 1.520(2)
C7 H71 0.958(16)
C7 H72 0.986(17)
C8 H81 0.98(2)
C8 H82 0.97(2)
C8 H83 0.970(18)
O11 C11 1.2892(16)
O11 H11 1.07(3)
O12 C11 1.2303(15)
O13 C16 1.2701(16)
O14 C16 1.2470(16)
C11 C12 1.5187(16)
C12 C13 1.5149(18)
C12 H121 0.994(19)
C12 H122 0.933(18)
C13 C14 1.5290(16)
C13 H131 0.970(16)
C13 H132 0.965(16)
C14 C15 1.5109(18)
C14 H141 0.959(17)
C14 H142 0.975(15)
C15 C16 1.5227(16)
C15 H151 0.971(16)
C15 H152 0.984(17)

loop_
_geom_hbond_atom_site_label_D
_geom_hbond_atom_site_label_H
_geom_hbond_atom_site_label_A
_geom_hbond_site_symmetry_A
_geom_hbond_distance_DH
_geom_hbond_distance_HA
_geom_hbond_distance_DA
_geom_hbond_angle_DHA
O11 H11 O13 1_455 1.07(3) 1.40(3) 2.4639(15) 176(2)
O1 H2 O14 1_464 0.90(2) 1.66(2) 2.5355(12) 163(2)
N1 H1 O12 . 0.90(2) 1.83(2) 2.7181(14) 167.6(16)

loop_
_geom_torsion_atom_site_label_1
_geom_torsion_atom_site_label_2
_geom_torsion_atom_site_label_3
_geom_torsion_atom_site_label_4
_geom_torsion
C5 N1 C1 C2 -1.12(18)
C5 N1 C1 C7 179.02(11)
N1 C1 C2 O1 179.93(10)
C7 C1 C2 O1 -0.21(18)
N1 C1 C2 C3 -0.09(18)
C7 C1 C2 C3 179.77(12)
O1 C2 C3 C4 -178.77(12)
C1 C2 C3 C4 1.25(19)
C2 C3 C4 C5 -1.3(2)
C1 N1 C5 C4 1.07(18)
C1 N1 C5 C6 -177.76(12)
C3 C4 C5 N1 0.17(19)
C3 C4 C5 C6 178.91(13)
N1 C1 C7 C8 103.03(14)
C2 C1 C7 C8 -76.83(16)
O12 C11 C12 C13 17.5(2)
O11 C11 C12 C13 -163.33(13)
C11 C12 C13 C14 -173.44(12)
C12 C13 C14 C15 -179.96(12)
C13 C14 C15 C16 -178.57(12)
C14 C15 C16 O14 -7.79(19)
C14 C15 C16 O13 172.81(12)

_cod_database_fobs_code 2021149
